data_7245503
loop_
_publ_author_name
'Wang, Ping'
'Chen, Ming-Kun'
'Tong, Yu-Qiao'
'Yin, Shi-Qing'
'Huang, Bo'

_publ_section_title
;
 Structural phase transition and dielectric relaxation in an
 organic-inorganic hybrid compound: [(CH3)3NH]4[Fe(SCN)6]Cl
;
_journal_name_full CrystEngComm
_journal_paper_doi 10.1039/D2CE01150F
_journal_year 2022
_chemical_formula_moiety 'C6 Fe N6 S6, Cl, 4(C3 H10 N1)'
_chemical_formula_sum 'C18 H40 Cl Fe N10 S6'
_chemical_formula_weight 680.26
_space_group_crystal_system orthorhombic
_space_group_IT_number 41
_space_group_name_Hall 'A 2 -2ab'
_space_group_name_H-M_alt 'A e a 2'
_atom_sites_solution_hydrogens geom
_atom_sites_solution_primary iterative
_audit_creation_date 2021-08-31
_audit_creation_method
;
Olex2 1.2
(compiled 2018.05.29 svn.r3508 for OlexSys, GUI svn.r5506)
;
_cell_angle_alpha 90
_cell_angle_beta 90
_cell_angle_gamma 90
_cell_formula_units_Z 4
_cell_length_a 12.806(2)
_cell_length_b 16.361(3)
_cell_length_c 17.171(3)
_cell_measurement_reflns_used 5863
_cell_measurement_temperature 213(2)
_cell_measurement_theta_max 27.46
_cell_measurement_theta_min 3.32
_cell_volume 3597.7(11)
_computing_molecular_graphics 'Olex2 (Dolomanov et al., 2009)'
_computing_publication_material 'Olex2 (Dolomanov et al., 2009)'
_computing_structure_refinement 'ShelXL (Sheldrick, 2015)'
_computing_structure_solution 'olex2.solve (Bourhis et al., 2015)'
_diffrn_ambient_temperature 213(2)
_diffrn_measured_fraction_theta_full 0.992
_diffrn_measured_fraction_theta_max 0.991
_diffrn_measurement_device_type 'multiwire proportional'
_diffrn_measurement_method 'phi and omega scans'
_diffrn_radiation_type MoK\a
_diffrn_radiation_wavelength 0.71075
_diffrn_reflns_av_R_equivalents 0.0649
_diffrn_reflns_av_unetI/netI 0.0793
_diffrn_reflns_Laue_measured_fraction_full 0.992
_diffrn_reflns_Laue_measured_fraction_max 0.991
_diffrn_reflns_limit_h_max 16
_diffrn_reflns_limit_h_min -16
_diffrn_reflns_limit_k_max 20
_diffrn_reflns_limit_k_min -20
_diffrn_reflns_limit_l_max 21
_diffrn_reflns_limit_l_min -21
_diffrn_reflns_number 9771
_diffrn_reflns_point_group_measured_fraction_full 0.994
_diffrn_reflns_point_group_measured_fraction_max 0.994
_diffrn_reflns_theta_full 25.242
_diffrn_reflns_theta_max 26.498
_diffrn_reflns_theta_min 3.182
_exptl_absorpt_coefficient_mu 0.866
_exptl_absorpt_correction_T_max 0.9053
_exptl_absorpt_correction_T_min 0.8626
_exptl_absorpt_correction_type multi-scan
_exptl_absorpt_process_details ABSCOR
_exptl_crystal_colour black
_exptl_crystal_density_diffrn 1.256
_exptl_crystal_description bulk
_exptl_crystal_F_000 1428
_exptl_crystal_size_max 0.3
_exptl_crystal_size_mid 0.2
_exptl_crystal_size_min 0.2
_exptl_transmission_factor_max 1.000
_exptl_transmission_factor_min 0.099
_refine_diff_density_max 0.514
_refine_diff_density_min -0.511
_refine_diff_density_rms 0.070
_refine_ls_abs_structure_details
;
 Refined as an inversion twin.
;
_refine_ls_abs_structure_Flack -0.08(8)
_refine_ls_extinction_method none
_refine_ls_goodness_of_fit_ref 1.058
_refine_ls_hydrogen_treatment constr
_refine_ls_matrix_type full
_refine_ls_number_parameters 248
_refine_ls_number_reflns 3378
_refine_ls_number_restraints 280
_refine_ls_restrained_S_all 1.031
_refine_ls_R_factor_all 0.1668
_refine_ls_R_factor_gt 0.0805
_refine_ls_shift/su_max 0.000
_refine_ls_shift/su_mean 0.000
_refine_ls_structure_factor_coef Fsqd
_refine_ls_weighting_details 'w=1/[\s^2^(Fo^2^)+(0.1303P)^2^+0.0799P] where P=(Fo^2^+2Fc^2^)/3'
_refine_ls_weighting_scheme calc
_refine_ls_wR_factor_gt 0.2031
_refine_ls_wR_factor_ref 0.2632
_reflns_Friedel_coverage 0.935
_reflns_Friedel_fraction_full 0.997
_reflns_Friedel_fraction_max 0.997
_reflns_number_gt 1498
_reflns_number_total 3378
_reflns_threshold_expression 'I > 2\s(I)'
_cod_data_source_file d2ce01150f3.cif
_cod_data_source_block shelx
_cod_original_cell_volume 3597.4(11)
_cod_original_sg_symbol_Hall 'A 2 -2ac'
_cod_database_code 7245503
_shelx_shelxl_version_number 2016/6
_shelx_space_group_comment
;
The symmetry employed for this shelxl refinement is uniquely defined
by the following loop, which should always be used as a source of
symmetry information in preference to the above space-group names.
They are only intended as comments.
;
_olex2_refinement_description
;
1. Twinned data refinement
 Scales: 1.08(9)
 -0.08(9)
2. Fixed Uiso
 At 1.2 times of:
  All N(H) groups
 At 1.5 times of:
  All C(H,H,H) groups
3. Restrained distances
 N4'-C4' \\sim N4'-C5' \\sim N4'-C6'
 with sigma of 0.02
 N4-C4 \\sim N4-C5 \\sim N4-C6
 with sigma of 0.02
 C4-C5 \\sim C4-C6 \\sim C5-C6 \\sim C4'-C5' \\sim C4'-C6' \\sim C5'-C6'
 with sigma of 0.02
 N5-C7 \\sim N5-C8 \\sim N5-C9 \\sim N5'-C7' \\sim N5'-C8' \\sim N5'-C9'
 with sigma of 0.02
 C7-C8 \\sim C8-C9 \\sim C7-C9 \\sim C7'-C8' \\sim C8'-C9' \\sim C7'-C9'
 with sigma of 0.02
4. Uiso/Uaniso restraints and constraints
S1 \\sim S2 \\sim S3 \\sim N1 \\sim N2 \\sim N3 \\sim C1 \\sim C2 \\sim C3
\\sim Cl1 \\sim N4 \\sim C4 \\sim C5 \\sim C6 \\sim N4' \\sim C4' \\sim C5'
\\sim C6' \\sim N5 \\sim C7 \\sim C8 \\sim C9 \\sim N5' \\sim C7' \\sim C8':
within 2.2A with sigma of 0.04 and sigma for terminal atoms of 0.04
5. Others
 Fixed Sof: N4(0.7) H4(0.7) C4(0.7) H4A(0.7) H4B(0.7) H4C(0.7) C5(0.7)
 H5A(0.7) H5B(0.7) H5C(0.7) C6(0.7) H6A(0.7) H6B(0.7) H6C(0.7) N4'(0.3)
 H4'(0.3) C4'(0.3) H4'A(0.3) H4'B(0.3) H4'C(0.3) C5'(0.3) H5'A(0.3) H5'B(0.3)
 H5'C(0.3) C6'(0.3) H6'A(0.3) H6'B(0.3) H6'C(0.3) N5(0.5) H5(0.5) C7(0.5)
 H7A(0.5) H7B(0.5) H7C(0.5) C8(0.5) H8A(0.5) H8B(0.5) H8C(0.5) C9(0.5) H9A(0.5)
 H9B(0.5) H9C(0.5) N5'(0.5) H5'(0.5) C7'(0.5) H7'A(0.5) H7'B(0.5) H7'C(0.5)
 C8'(0.5) H8'A(0.5) H8'B(0.5) H8'C(0.5) C9'(0.5) H9'A(0.5) H9'B(0.5) H9'C(0.5)
6.a Ternary CH refined with riding coordinates:
 N4(H4), N4'(H4'), N5(H5), N5'(H5')
6.b Me refined with riding coordinates:
 C6'(H6'A,H6'B,H6'C)
6.c Idealised Me refined as rotating group:
 C4(H4A,H4B,H4C), C5(H5A,H5B,H5C), C6(H6A,H6B,H6C), C4'(H4'A,H4'B,H4'C),
 C5'(H5'A,H5'B,H5'C), C7(H7A,H7B,H7C), C8(H8A,H8B,H8C), C9(H9A,H9B,H9C),
 C7'(H7'A,H7'B,H7'C), C8'(H8'A,H8'B,H8'C), C9'(H9'A,H9'B,H9'C)
;
_olex2_submission_special_instructions 'No special instructions were received'

loop_
_space_group_symop_operation_xyz
'x, y, z'
'-x, -y, z'
'x+1/2, -y+1/2, z'
'-x+1/2, y+1/2, z'
'x, y+1/2, z+1/2'
'-x, -y+1/2, z+1/2'
'x+1/2, -y+1, z+1/2'
'-x+1/2, y+1, z+1/2'

loop_
_atom_site_label
_atom_site_type_symbol
_atom_site_fract_x
_atom_site_fract_y
_atom_site_fract_z
_atom_site_U_iso_or_equiv
_atom_site_adp_type
_atom_site_occupancy
_atom_site_site_symmetry_order
_atom_site_calc_flag
_atom_site_refinement_flags_posn
_atom_site_refinement_flags_adp
_atom_site_refinement_flags_occupancy
_atom_site_disorder_assembly
_atom_site_disorder_group
Fe1 Fe 0.500000 0.000000 0.19396(16) 0.0836(9) Uani 1 2 d S T P . .
S1 S 0.3522(4) 0.1728(3) 0.3900(3) 0.1348(19) Uani 1 1 d . U . . .
S2 S 0.8104(4) 0.1445(4) 0.2540(3) 0.143(2) Uani 1 1 d . U . . .
S3 S 0.4576(5) 0.1669(4) -0.0301(3) 0.1328(18) Uani 1 1 d . U . . .
N1 N 0.4502(10) 0.0796(11) 0.2758(7) 0.103(4) Uani 1 1 d . U . . .
N2 N 0.6474(9) 0.0514(8) 0.1955(7) 0.093(3) Uani 1 1 d . U . . .
N3 N 0.4586(9) 0.0802(8) 0.1098(7) 0.088(3) Uani 1 1 d . U . . .
C1 C 0.4091(11) 0.1191(10) 0.3228(9) 0.084(4) Uani 1 1 d . U . . .
C2 C 0.7166(10) 0.0865(10) 0.2197(8) 0.083(4) Uani 1 1 d . U . . .
C3 C 0.4574(10) 0.1176(9) 0.0508(9) 0.081(3) Uani 1 1 d . U . . .
Cl1 Cl 1.000000 0.000000 0.0905(3) 0.0971(16) Uani 1 2 d S TU P . .
N4 N 0.6934(13) 0.0786(11) 0.4905(9) 0.084(5) Uani 0.7 1 d D U . A 2
H4 H 0.649016 0.055223 0.531335 0.101 Uiso 0.7 1 calc R . . A 2
C4 C 0.785(2) 0.0241(18) 0.4813(18) 0.116(9) Uani 0.7 1 d D U . A 2
H4A H 0.833278 0.048033 0.445166 0.174 Uiso 0.7 1 calc GR . . A 2
H4B H 0.762348 -0.028051 0.461957 0.174 Uiso 0.7 1 calc GR . . A 2
H4C H 0.818553 0.016927 0.530818 0.174 Uiso 0.7 1 calc GR . . A 2
C5 C 0.727(3) 0.1616(14) 0.5175(18) 0.106(9) Uani 0.7 1 d D U . A 2
H5A H 0.740969 0.160051 0.572495 0.159 Uiso 0.7 1 calc GR . . A 2
H5B H 0.672993 0.200519 0.507084 0.159 Uiso 0.7 1 calc GR . . A 2
H5C H 0.789639 0.177329 0.490356 0.159 Uiso 0.7 1 calc GR . . A 2
C6 C 0.630(2) 0.0856(16) 0.4203(16) 0.108(8) Uani 0.7 1 d D U . A 2
H6A H 0.672923 0.104736 0.378123 0.162 Uiso 0.7 1 calc GR . . A 2
H6B H 0.574328 0.123597 0.429171 0.162 Uiso 0.7 1 calc GR . . A 2
H6C H 0.601697 0.033069 0.407294 0.162 Uiso 0.7 1 calc GR . . A 2
N4' N 0.734(4) 0.107(3) 0.456(3) 0.099(9) Uani 0.3 1 d D U . B 1
H4' H 0.782832 0.133613 0.420246 0.119 Uiso 0.3 1 calc R . . B 1
C4' C 0.761(7) 0.021(3) 0.453(4) 0.118(14) Uani 0.3 1 d D U . B 1
H4'A H 0.795250 0.008753 0.404823 0.177 Uiso 0.3 1 calc GR . . B 1
H4'B H 0.699098 -0.011715 0.457861 0.177 Uiso 0.3 1 calc GR . . B 1
H4'C H 0.807729 0.007777 0.495640 0.177 Uiso 0.3 1 calc GR . . B 1
C5' C 0.754(6) 0.146(3) 0.532(3) 0.089(13) Uani 0.3 1 d D U . B 1
H5'A H 0.741148 0.106864 0.572705 0.134 Uiso 0.3 1 calc GR . . B 1
H5'B H 0.708591 0.191768 0.538047 0.134 Uiso 0.3 1 calc GR . . B 1
H5'C H 0.825410 0.163403 0.534178 0.134 Uiso 0.3 1 calc GR . . B 1
C6' C 0.630(4) 0.125(4) 0.425(4) 0.102(14) Uani 0.3 1 d D U . B 1
H6'A H 0.617187 0.182713 0.428963 0.153 Uiso 0.3 1 calc R . . B 1
H6'B H 0.626623 0.108300 0.371878 0.153 Uiso 0.3 1 calc R . . B 1
H6'C H 0.578659 0.095982 0.455053 0.153 Uiso 0.3 1 calc R . . B 1
N5 N 0.096(2) 0.1440(19) 0.1808(16) 0.080(8) Uani 0.5 1 d D U . C 1
H5 H 0.043588 0.109993 0.154731 0.096 Uiso 0.5 1 calc R . . C 1
C7 C 0.192(2) 0.145(2) 0.1324(15) 0.086(9) Uani 0.5 1 d D U . C 1
H7A H 0.240453 0.184296 0.153313 0.129 Uiso 0.5 1 calc GR . . C 1
H7B H 0.174572 0.159904 0.079956 0.129 Uiso 0.5 1 calc GR . . C 1
H7C H 0.223654 0.091858 0.132794 0.129 Uiso 0.5 1 calc GR . . C 1
C8 C 0.117(3) 0.109(2) 0.2596(14) 0.090(9) Uani 0.5 1 d D U . C 1
H8A H 0.120306 0.050274 0.256018 0.136 Uiso 0.5 1 calc GR . . C 1
H8B H 0.062163 0.124190 0.294683 0.136 Uiso 0.5 1 calc GR . . C 1
H8C H 0.182537 0.129259 0.278770 0.136 Uiso 0.5 1 calc GR . . C 1
C9 C 0.054(3) 0.229(2) 0.188(2) 0.110(10) Uani 0.5 1 d D U . C 1
H9A H 0.091507 0.264648 0.154165 0.166 Uiso 0.5 1 calc GR . . C 1
H9B H 0.061729 0.247086 0.241125 0.166 Uiso 0.5 1 calc GR . . C 1
H9C H -0.018817 0.229051 0.174553 0.166 Uiso 0.5 1 calc GR . . C 1
N5' N 0.111(2) 0.147(2) 0.1823(15) 0.079(9) Uani 0.5 1 d D U . D 2
H5' H 0.075054 0.097641 0.164509 0.095 Uiso 0.5 1 calc R . . D 2
C7' C 0.2222(18) 0.143(3) 0.1575(15) 0.086(9) Uani 0.5 1 d D U . D 2
H7'A H 0.239841 0.190723 0.128344 0.129 Uiso 0.5 1 calc GR . . D 2
H7'B H 0.232288 0.095134 0.125478 0.129 Uiso 0.5 1 calc GR . . D 2
H7'C H 0.266180 0.138970 0.202626 0.129 Uiso 0.5 1 calc GR . . D 2
C8' C 0.104(3) 0.151(2) 0.2693(15) 0.100(10) Uani 0.5 1 d D U . D 2
H8'A H 0.131808 0.101466 0.291111 0.150 Uiso 0.5 1 calc GR . . D 2
H8'B H 0.032217 0.156761 0.284538 0.150 Uiso 0.5 1 calc GR . . D 2
H8'C H 0.143346 0.196800 0.287918 0.150 Uiso 0.5 1 calc GR . . D 2
C9' C 0.059(2) 0.2195(18) 0.1463(13) 0.072(8) Uani 0.5 1 d D . . D 2
H9'A H 0.093034 0.268571 0.163326 0.108 Uiso 0.5 1 calc GR . . D 2
H9'B H -0.013163 0.220928 0.161777 0.108 Uiso 0.5 1 calc GR . . D 2
H9'C H 0.063212 0.215541 0.090609 0.108 Uiso 0.5 1 calc GR . . D 2

loop_
_atom_site_aniso_label
_atom_site_aniso_U_11
_atom_site_aniso_U_22
_atom_site_aniso_U_33
_atom_site_aniso_U_23
_atom_site_aniso_U_13
_atom_site_aniso_U_12
Fe1 0.0861(15) 0.096(2) 0.0681(12) 0.000 0.000 -0.0266(14)
S1 0.143(4) 0.123(4) 0.139(4) -0.051(3) -0.030(3) 0.031(3)
S2 0.096(3) 0.167(5) 0.165(5) -0.009(4) -0.016(3) -0.048(3)
S3 0.167(4) 0.123(4) 0.109(3) 0.034(3) -0.006(3) 0.007(4)
N1 0.103(8) 0.132(12) 0.075(7) -0.002(7) 0.000(7) -0.030(9)
N2 0.094(7) 0.102(9) 0.082(6) -0.005(7) -0.001(7) -0.030(6)
N3 0.089(7) 0.092(9) 0.082(7) 0.013(6) -0.003(6) -0.012(7)
C1 0.073(7) 0.082(10) 0.096(9) 0.000(8) -0.022(7) -0.009(7)
C2 0.068(7) 0.089(10) 0.090(8) -0.007(7) 0.001(6) -0.003(7)
C3 0.069(6) 0.079(9) 0.097(9) -0.010(8) -0.005(7) -0.004(7)
Cl1 0.127(4) 0.076(4) 0.089(3) 0.000 0.000 -0.023(3)
N4 0.099(11) 0.088(13) 0.065(9) 0.009(8) 0.002(7) 0.015(9)
C4 0.103(15) 0.131(19) 0.11(2) -0.003(14) -0.040(13) 0.040(14)
C5 0.13(2) 0.093(17) 0.092(16) 0.018(13) -0.038(13) 0.018(15)
C6 0.099(12) 0.11(2) 0.114(14) -0.031(15) -0.045(11) 0.031(14)
N4' 0.110(19) 0.10(2) 0.089(18) -0.015(17) -0.031(16) 0.035(18)
C4' 0.13(3) 0.13(3) 0.10(3) -0.03(2) -0.02(2) 0.02(2)
C5' 0.12(3) 0.08(3) 0.07(2) -0.01(2) -0.04(2) 0.04(2)
C6' 0.13(2) 0.09(3) 0.09(2) -0.02(2) -0.02(2) 0.01(2)
N5 0.065(13) 0.080(16) 0.095(16) 0.005(15) 0.009(13) -0.012(13)
C7 0.075(18) 0.083(17) 0.100(19) -0.004(17) -0.047(16) -0.008(16)
C8 0.099(17) 0.10(2) 0.074(15) -0.022(16) 0.000(14) 0.016(18)
C9 0.089(17) 0.09(2) 0.16(2) -0.03(2) 0.02(2) 0.007(15)
N5' 0.059(14) 0.080(16) 0.097(16) 0.008(15) -0.021(13) -0.003(12)
C7' 0.057(14) 0.11(2) 0.088(18) -0.004(17) -0.036(13) 0.008(15)
C8' 0.096(16) 0.11(2) 0.099(17) -0.020(18) 0.015(15) 0.018(19)
C9' 0.058(13) 0.09(2) 0.071(15) 0.025(16) 0.002(13) -0.006(14)

loop_
_atom_type_symbol
_atom_type_description
_atom_type_scat_dispersion_real
_atom_type_scat_dispersion_imag
_atom_type_scat_source
C C 0.0033 0.0016 'International Tables Vol C Tables 4.2.6.8 and 6.1.1.4'
H H 0.0000 0.0000 'International Tables Vol C Tables 4.2.6.8 and 6.1.1.4'
Cl Cl 0.1484 0.1585 'International Tables Vol C Tables 4.2.6.8 and 6.1.1.4'
Fe Fe 0.3463 0.8444 'International Tables Vol C Tables 4.2.6.8 and 6.1.1.4'
N N 0.0061 0.0033 'International Tables Vol C Tables 4.2.6.8 and 6.1.1.4'
S S 0.1246 0.1234 'International Tables Vol C Tables 4.2.6.8 and 6.1.1.4'

loop_
_geom_angle_atom_site_label_1
_geom_angle_atom_site_label_2
_geom_angle_atom_site_label_3
_geom_angle
_geom_angle_site_symmetry_1
_geom_angle_site_symmetry_3
_geom_angle_publ_flag
N1 Fe1 N1 91.7(9) 2_655 . ?
N1 Fe1 N2 91.0(5) 2_655 2_655 ?
N1 Fe1 N2 88.0(5) . 2_655 ?
N1 Fe1 N2 88.0(5) 2_655 . ?
N1 Fe1 N2 91.0(5) . . ?
N1 Fe1 N3 89.8(5) 2_655 2_655 ?
N1 Fe1 N3 176.7(5) 2_655 . ?
N1 Fe1 N3 176.7(5) . 2_655 ?
N1 Fe1 N3 89.8(5) . . ?
N2 Fe1 N2 178.5(7) . 2_655 ?
N3 Fe1 N2 89.1(5) 2_655 2_655 ?
N3 Fe1 N2 91.9(5) 2_655 . ?
N3 Fe1 N2 89.1(5) . . ?
N3 Fe1 N2 91.9(5) . 2_655 ?
N3 Fe1 N3 88.8(7) 2_655 . ?
C1 N1 Fe1 170.7(13) . . ?
C2 N2 Fe1 157.6(11) . . ?
C3 N3 Fe1 161.9(12) . . ?
N1 C1 S1 178.7(16) . . ?
N2 C2 S2 175.0(14) . . ?
N3 C3 S3 178.8(14) . . ?
C4 N4 H4 107.5 . . ?
C4 N4 C5 110.4(16) . . ?
C5 N4 H4 107.5 . . ?
C6 N4 H4 107.5 . . ?
C6 N4 C4 113.5(15) . . ?
C6 N4 C5 110.2(15) . . ?
N4 C4 H4A 109.5 . . ?
N4 C4 H4B 109.5 . . ?
N4 C4 H4C 109.5 . . ?
H4A C4 H4B 109.5 . . ?
H4A C4 H4C 109.5 . . ?
H4B C4 H4C 109.5 . . ?
N4 C5 H5A 109.5 . . ?
N4 C5 H5B 109.5 . . ?
N4 C5 H5C 109.5 . . ?
H5A C5 H5B 109.5 . . ?
H5A C5 H5C 109.5 . . ?
H5B C5 H5C 109.5 . . ?
N4 C6 H6A 109.5 . . ?
N4 C6 H6B 109.5 . . ?
N4 C6 H6C 109.5 . . ?
H6A C6 H6B 109.5 . . ?
H6A C6 H6C 109.5 . . ?
H6B C6 H6C 109.5 . . ?
C4' N4' H4' 105.0 . . ?
C4' N4' C5' 114(3) . . ?
C4' N4' C6' 114(3) . . ?
C5' N4' H4' 105.0 . . ?
C5' N4' C6' 113(3) . . ?
C6' N4' H4' 105.0 . . ?
N4' C4' H4'A 109.5 . . ?
N4' C4' H4'B 109.5 . . ?
N4' C4' H4'C 109.5 . . ?
H4'A C4' H4'B 109.5 . . ?
H4'A C4' H4'C 109.5 . . ?
H4'B C4' H4'C 109.5 . . ?
N4' C5' H5'A 109.5 . . ?
N4' C5' H5'B 109.5 . . ?
N4' C5' H5'C 109.5 . . ?
H5'A C5' H5'B 109.5 . . ?
H5'A C5' H5'C 109.5 . . ?
H5'B C5' H5'C 109.5 . . ?
N4' C6' H6'A 109.5 . . ?
N4' C6' H6'B 109.5 . . ?
N4' C6' H6'C 109.5 . . ?
H6'A C6' H6'B 109.5 . . ?
H6'A C6' H6'C 109.5 . . ?
H6'B C6' H6'C 109.5 . . ?
C7 N5 H5 108.6 . . ?
C7 N5 C8 111.1(18) . . ?
C7 N5 C9 109.7(18) . . ?
C8 N5 H5 108.6 . . ?
C9 N5 H5 108.6 . . ?
C9 N5 C8 110.2(18) . . ?
N5 C7 H7A 109.5 . . ?
N5 C7 H7B 109.5 . . ?
N5 C7 H7C 109.5 . . ?
H7A C7 H7B 109.5 . . ?
H7A C7 H7C 109.5 . . ?
H7B C7 H7C 109.5 . . ?
N5 C8 H8A 109.5 . . ?
N5 C8 H8B 109.5 . . ?
N5 C8 H8C 109.5 . . ?
H8A C8 H8B 109.5 . . ?
H8A C8 H8C 109.5 . . ?
H8B C8 H8C 109.5 . . ?
N5 C9 H9A 109.5 . . ?
N5 C9 H9B 109.5 . . ?
N5 C9 H9C 109.5 . . ?
H9A C9 H9B 109.5 . . ?
H9A C9 H9C 109.5 . . ?
H9B C9 H9C 109.5 . . ?
C7' N5' H5' 108.5 . . ?
C7' N5' C8' 110.1(17) . . ?
C7' N5' C9' 110.4(17) . . ?
C8' N5' H5' 108.5 . . ?
C9' N5' H5' 108.5 . . ?
C9' N5' C8' 110.8(18) . . ?
N5' C7' H7'A 109.5 . . ?
N5' C7' H7'B 109.5 . . ?
N5' C7' H7'C 109.5 . . ?
H7'A C7' H7'B 109.5 . . ?
H7'A C7' H7'C 109.5 . . ?
H7'B C7' H7'C 109.5 . . ?
N5' C8' H8'A 109.5 . . ?
N5' C8' H8'B 109.5 . . ?
N5' C8' H8'C 109.5 . . ?
H8'A C8' H8'B 109.5 . . ?
H8'A C8' H8'C 109.5 . . ?
H8'B C8' H8'C 109.5 . . ?
N5' C9' H9'A 109.5 . . ?
N5' C9' H9'B 109.5 . . ?
N5' C9' H9'C 109.5 . . ?
H9'A C9' H9'B 109.5 . . ?
H9'A C9' H9'C 109.5 . . ?
H9'B C9' H9'C 109.5 . . ?

loop_
_geom_bond_atom_site_label_1
_geom_bond_atom_site_label_2
_geom_bond_distance
_geom_bond_site_symmetry_2
_geom_bond_publ_flag
Fe1 N1 2.019(16) 2_655 ?
Fe1 N1 2.019(16) . ?
Fe1 N2 2.066(11) . ?
Fe1 N2 2.066(11) 2_655 ?
Fe1 N3 2.022(12) 2_655 ?
Fe1 N3 2.022(12) . ?
S1 C1 1.623(18) . ?
S2 C2 1.641(15) . ?
S3 C3 1.607(17) . ?
N1 C1 1.160(19) . ?
N2 C2 1.135(15) . ?
N3 C3 1.184(17) . ?
N4 H4 0.9800 . ?
N4 C4 1.48(2) . ?
N4 C5 1.50(2) . ?
N4 C6 1.457(19) . ?
C4 H4A 0.9600 . ?
C4 H4B 0.9600 . ?
C4 H4C 0.9600 . ?
C5 H5A 0.9600 . ?
C5 H5B 0.9600 . ?
C5 H5C 0.9600 . ?
C6 H6A 0.9600 . ?
C6 H6B 0.9600 . ?
C6 H6C 0.9600 . ?
N4' H4' 0.9800 . ?
N4' C4' 1.46(3) . ?
N4' C5' 1.46(3) . ?
N4' C6' 1.46(3) . ?
C4' H4'A 0.9600 . ?
C4' H4'B 0.9600 . ?
C4' H4'C 0.9600 . ?
C5' H5'A 0.9600 . ?
C5' H5'B 0.9600 . ?
C5' H5'C 0.9600 . ?
C6' H6'A 0.9600 . ?
C6' H6'B 0.9600 . ?
C6' H6'C 0.9600 . ?
N5 H5 0.9800 . ?
N5 C7 1.49(2) . ?
N5 C8 1.50(2) . ?
N5 C9 1.49(2) . ?
C7 H7A 0.9600 . ?
C7 H7B 0.9600 . ?
C7 H7C 0.9600 . ?
C8 H8A 0.9600 . ?
C8 H8B 0.9600 . ?
C8 H8C 0.9600 . ?
C9 H9A 0.9600 . ?
C9 H9B 0.9600 . ?
C9 H9C 0.9600 . ?
N5' H5' 0.9800 . ?
N5' C7' 1.49(2) . ?
N5' C8' 1.50(2) . ?
N5' C9' 1.49(2) . ?
C7' H7'A 0.9600 . ?
C7' H7'B 0.9600 . ?
C7' H7'C 0.9600 . ?
C8' H8'A 0.9600 . ?
C8' H8'B 0.9600 . ?
C8' H8'C 0.9600 . ?
C9' H9'A 0.9600 . ?
C9' H9'B 0.9600 . ?
C9' H9'C 0.9600 . ?

loop_
_twin_individual_id
_twin_individual_mass_fraction_refined
1 1.08(9)
2 -0.08(9)
